data_2207236
loop_
_publ_author_name
'Masahiro Yodoshi'
'Mamiko Odoko'
'Nobuo Okabe'

_publ_section_title
;Redetermination of
 (2,2'-bipyridyl-\k^2^<i>N</i>,<i>N</i>')chloro(glycinato-\k^2^<i>N</i>:<i>O</i>)copper(II)
 dihydrate
;
_journal_coeditor_code HB6281
_journal_issue 11
_journal_name_full 'Acta Crystallographica Section E'
_journal_page_first m2299
_journal_page_last m2301
_journal_paper_doi 10.1107/S1600536805032265
_journal_volume 61
_journal_year 2005
_chemical_formula_iupac '[Cu (C2 H4 N O2) Cl (C10 H8 N2)] , 2H2 O'
_chemical_formula_moiety 'C12 H12 Cl Cu N3 O2 , 2H2 O'
_chemical_formula_sum 'C12 H16 Cl Cu N3 O4'
_chemical_formula_weight 365.28
_chemical_name_systematic
;
(2,2'-bipyridyl-\k^2^N,N')chloro(glycinato-\k^2^N:O)copper(II) dihydrate
;
_space_group_IT_number 14
_symmetry_cell_setting monoclinic
_symmetry_space_group_name_Hall '-P 2ybc'
_symmetry_space_group_name_H-M 'P 1 21/c 1'
_cell_angle_alpha 90
_cell_angle_beta 103.92(5)
_cell_angle_gamma 90
_cell_formula_units_Z 4
_cell_length_a 10.47(2)
_cell_length_b 18.32(2)
_cell_length_c 7.646(9)
_cell_measurement_reflns_used 10955
_cell_measurement_temperature 123.1
_cell_measurement_theta_max 27.5
_cell_measurement_theta_min 3.0
_cell_volume 1424(4)
_computing_cell_refinement RAPID-AUTO
_computing_data_collection 'RAPID-AUTO (Rigaku, 2003)'
_computing_data_reduction
;
CrystalStructure (Rigaku/MSC, 2004) and CRYSTALS (Watkin <i>et al.</i>,
1996)
;
_computing_molecular_graphics 'ORTEP-3 (Farrugia, 1997)'
_computing_publication_material CrystalStructure
_computing_structure_refinement 'SHELXL97 (Sheldrick, 1997)'
_computing_structure_solution
;
SIR97 (Altomare <i>et al.</i>,  1999) and DIRDIF99 (Beurskens <i>et
al.</i>,  1999)
;
_diffrn_detector_area_resol_mean 10.00
_diffrn_measured_fraction_theta_full 0.9946
_diffrn_measured_fraction_theta_max 0.9946
_diffrn_measurement_device_type 'Rigaku R-AXIS RAPID'
_diffrn_measurement_method \w
_diffrn_radiation_type 'Mo K\a'
_diffrn_radiation_wavelength 0.7107
_diffrn_reflns_av_R_equivalents 0.032
_diffrn_reflns_limit_h_max 13
_diffrn_reflns_limit_h_min -13
_diffrn_reflns_limit_k_max 23
_diffrn_reflns_limit_k_min -23
_diffrn_reflns_limit_l_max 9
_diffrn_reflns_limit_l_min -9
_diffrn_reflns_number 13847
_diffrn_reflns_theta_full 27.46
_diffrn_reflns_theta_max 27.46
_exptl_absorpt_coefficient_mu 1.740
_exptl_absorpt_correction_T_max 0.917
_exptl_absorpt_correction_T_min 0.812
_exptl_absorpt_correction_type multi-scan
_exptl_absorpt_process_details '(ABSCOR; Higashi, 1995)'
_exptl_crystal_colour blue
_exptl_crystal_density_diffrn 1.704
_exptl_crystal_density_method 'not measured'
_exptl_crystal_description prism
_exptl_crystal_F_000 748.00
_exptl_crystal_size_max 0.30
_exptl_crystal_size_mid 0.10
_exptl_crystal_size_min 0.05
_refine_diff_density_max 0.40
_refine_diff_density_min -0.63
_refine_ls_extinction_method none
_refine_ls_goodness_of_fit_ref 0.943
_refine_ls_hydrogen_treatment refall
_refine_ls_number_parameters 203
_refine_ls_number_reflns 3249
_refine_ls_R_factor_gt 0.0300
_refine_ls_shift/su_max 0.000
_refine_ls_structure_factor_coef Fsqd
_refine_ls_weighting_details 'w = 1/[\s^2^(Fo^2^)+(0.0561P)^2^] where P = (Fo^2^+2Fc^2^)/3'
_refine_ls_weighting_scheme calc
_refine_ls_wR_factor_ref 0.0860
_reflns_number_gt 2104
_reflns_number_total 3249
_reflns_threshold_expression F^2^>2\s(F^2^)
_cod_data_source_file hb6281.cif
_cod_data_source_block I
_cod_original_sg_symbol_H-M 'P 21/c'
_cod_original_formula_sum 'C12 H16 Cl Cu N3 O4 '
_cod_database_code 2207236
_cod_database_fobs_code 2207236

loop_
_symmetry_equiv_pos_site_id
_symmetry_equiv_pos_as_xyz
1 +X,+Y,+Z
2 -X,1/2+Y,1/2-Z
3 -X,-Y,-Z
4 +X,1/2-Y,1/2+Z

loop_
_atom_site_label
_atom_site_fract_x
_atom_site_fract_y
_atom_site_fract_z
_atom_site_U_iso_or_equiv
_atom_site_adp_type
_atom_site_calc_flag
_atom_site_refinement_flags
_atom_site_occupancy
_atom_site_type_symbol
Cu1 0.36217(3) 0.415350(10) 0.66617(4) 0.01880(10) Uani d . 1.00 Cu
Cl1 0.44017(7) 0.32463(3) 0.93870(9) 0.02420(10) Uani d . 1.00 Cl
O1 0.5175(2) 0.47853(9) 0.7139(2) 0.0210(4) Uani d . 1.00 O
O2 0.7169(2) 0.49060(10) 0.6620(3) 0.0274(4) Uani d . 1.00 O
O3 0.2231(3) 0.11960(10) 0.6391(3) 0.0384(5) Uani d . 1.00 O
O4 0.6476(3) 0.24110(10) 0.7784(4) 0.0500(6) Uani d . 1.00 O
N1 0.1863(2) 0.36670(10) 0.5909(3) 0.0195(4) Uani d . 1.00 N
N2 0.2578(2) 0.48590(10) 0.7751(3) 0.0171(4) Uani d . 1.00 N
N3 0.4536(2) 0.36210(10) 0.5020(3) 0.0220(5) Uani d . 1.00 N
C1 0.1598(3) 0.30290(10) 0.5042(4) 0.0251(6) Uani d . 1.00 C
C2 0.0341(3) 0.27380(10) 0.4580(4) 0.0256(6) Uani d . 1.00 C
C3 -0.0681(3) 0.31180(10) 0.5013(4) 0.0261(6) Uani d . 1.00 C
C4 -0.0415(3) 0.37760(10) 0.5929(4) 0.0211(5) Uani d . 1.00 C
C5 0.0867(3) 0.40350(10) 0.6360(3) 0.0171(5) Uani d . 1.00 C
C6 0.1276(3) 0.47220(10) 0.7371(3) 0.0173(5) Uani d . 1.00 C
C7 0.0401(3) 0.51890(10) 0.7915(3) 0.0199(5) Uani d . 1.00 C
C8 0.0893(3) 0.58110(10) 0.8882(4) 0.0226(5) Uani d . 1.00 C
C9 0.2229(3) 0.59440(10) 0.9292(4) 0.0227(5) Uani d . 1.00 C
C10 0.3050(3) 0.54530(10) 0.8704(3) 0.0201(5) Uani d . 1.00 C
C11 0.5918(3) 0.38640(10) 0.5405(4) 0.0277(6) Uani d . 1.00 C
C12 0.6111(3) 0.45750(10) 0.6460(4) 0.0222(5) Uani d . 1.00 C
H1 0.2281 0.2773 0.4741 0.030 Uiso c R 1.00 H
H2 0.0187 0.2292 0.3984 0.031 Uiso c R 1.00 H
H3 -0.1534 0.2935 0.4696 0.031 Uiso c R 1.00 H
H4 -0.1086 0.4038 0.6249 0.025 Uiso c R 1.00 H
H5 -0.0496 0.5088 0.7637 0.024 Uiso c R 1.00 H
H6 0.0326 0.6135 0.9251 0.027 Uiso c R 1.00 H
H7 0.2576 0.6355 0.9952 0.027 Uiso c R 1.00 H
H8 0.3952 0.5541 0.8980 0.024 Uiso c R 1.00 H
H9 0.4501 0.3136 0.5200 0.026 Uiso c R 1.00 H
H10 0.4135 0.3716 0.3863 0.026 Uiso c R 1.00 H
H11 0.6178 0.3931 0.4280 0.033 Uiso c R 1.00 H
H12 0.6479 0.3490 0.6093 0.033 Uiso c R 1.00 H
H13 0.2743 0.0838 0.7156 0.058 Uiso c R 1.00 H
H14 0.2887 0.1294 0.5748 0.058 Uiso c R 1.00 H
H15 0.5791 0.2630 0.8314 0.075 Uiso c R 1.00 H
H16 0.5937 0.2025 0.7059 0.075 Uiso c R 1.00 H

loop_
_atom_site_aniso_label
_atom_site_aniso_U_11
_atom_site_aniso_U_22
_atom_site_aniso_U_33
_atom_site_aniso_U_12
_atom_site_aniso_U_13
_atom_site_aniso_U_23
Cu1 0.0101(2) 0.0201(2) 0.0273(2) 0.00000(10) 0.00650(10) -0.00200(10)
Cl1 0.0220(4) 0.0210(3) 0.0302(4) 0.0014(2) 0.0074(3) 0.0036(2)
O1 0.0130(10) 0.0242(9) 0.0270(10) -0.0016(7) 0.0062(8) -0.0017(7)
O2 0.0140(10) 0.0320(10) 0.0380(10) -0.0016(8) 0.0098(9) 0.0003(8)
O3 0.0380(10) 0.0360(10) 0.0480(10) -0.0020(10) 0.0240(10) 0.0018(9)
O4 0.045(2) 0.0490(10) 0.055(2) 0.0070(10) 0.0110(10) 0.0030(10)
N1 0.0150(10) 0.0210(10) 0.0230(10) 0.0002(8) 0.0054(9) 0.0010(8)
N2 0.0120(10) 0.0200(10) 0.0190(10) 0.0008(8) 0.0051(9) 0.0021(7)
N3 0.0170(10) 0.0220(10) 0.0280(10) 0.0029(8) 0.0080(10) -0.0008(8)
C1 0.022(2) 0.0220(10) 0.033(2) 0.0000(10) 0.0080(10) -0.0040(10)
C2 0.023(2) 0.0250(10) 0.028(2) -0.0060(10) 0.0060(10) -0.0040(10)
C3 0.017(2) 0.0280(10) 0.031(2) -0.0060(10) 0.0020(10) 0.0020(10)
C4 0.0140(10) 0.0240(10) 0.0250(10) 0.0020(10) 0.0040(10) 0.0026(9)
C5 0.0140(10) 0.0190(10) 0.0180(10) 0.0016(9) 0.0040(10) 0.0049(8)
C6 0.0130(10) 0.0190(10) 0.0210(10) 0.0010(9) 0.0060(10) 0.0055(9)
C7 0.0140(10) 0.0220(10) 0.0260(10) 0.0019(9) 0.0080(10) 0.0039(9)
C8 0.0210(10) 0.0230(10) 0.0260(10) 0.0040(10) 0.0110(10) 0.0020(10)
C9 0.024(2) 0.0210(10) 0.0260(10) -0.0010(10) 0.0100(10) -0.0006(9)
C10 0.0140(10) 0.0240(10) 0.0230(10) -0.0030(10) 0.0050(10) 0.0002(9)
C11 0.019(2) 0.0260(10) 0.042(2) 0.0010(10) 0.0150(10) -0.0020(10)
C12 0.0160(10) 0.0230(10) 0.0280(10) 0.0020(10) 0.0060(10) 0.0020(10)

loop_
_atom_type_symbol
_atom_type_description
_atom_type_scat_dispersion_real
_atom_type_scat_dispersion_imag
_atom_type_scat_source
C C 0.003 0.002
;
International Tables for Crystallography
(1992, Vol. C, Tables 4.2.6.8 and 6.1.1.4)
;
H H 0.000 0.000
;
International Tables for Crystallography
(1992, Vol. C, Table 6.1.1.4)
;
O O 0.011 0.006
;
International Tables for Crystallography
(1992, Vol. C, Tables 4.2.6.8 and 6.1.1.4)
;
N N 0.006 0.003
;
International Tables for Crystallography
(1992, Vol. C, Tables 4.2.6.8 and 6.1.1.4)
;
Cu Cu 0.320 1.265
;
International Tables for Crystallography
(1992, Vol. C, Tables 4.2.6.8 and 6.1.1.4)
;
Cl Cl 0.148 0.159
;
International Tables for Crystallography
(1992, Vol. C, Tables 4.2.6.8 and 6.1.1.4)
;

loop_
_geom_angle_atom_site_label_1
_geom_angle_atom_site_label_2
_geom_angle_atom_site_label_3
_geom_angle
_geom_angle_publ_flag
Cl1 Cu1 O1 98.04(5) n
Cl1 Cu1 N1 92.01(6) n
Cl1 Cu1 N2 100.04(6) n
Cl1 Cu1 N3 94.83(6) n
O1 Cu1 N1 169.25(7) n
O1 Cu1 N2 93.04(8) n
O1 Cu1 N3 84.52(9) n
N1 Cu1 N2 81.40(9) n
N1 Cu1 N3 98.49(9) n
N2 Cu1 N3 165.12(8) n
C12 O1 Cu1 115.5(2) ?
H13 O3 H14 94.4521 ?
H15 O4 H16 98.4485 ?
C1 N1 Cu1 126.7(2) ?
C1 N1 C5 118.7(2) ?
C5 N1 Cu1 114.60(10) ?
C6 N2 Cu1 114.5(2) ?
C6 N2 C10 119.5(2) ?
C10 N2 Cu1 125.8(2) ?
C11 N3 Cu1 108.7(2) ?
C11 N3 H9 109.9502 ?
C11 N3 H10 109.9469 ?
H9 N3 Cu1 109.9404 ?
H9 N3 H10 108.3329 ?
H10 N3 Cu1 109.9417 ?
C2 C1 N1 122.3(3) ?
C2 C1 H1 118.8732 ?
H1 C1 N1 118.8691 ?
C3 C2 C1 119.2(2) ?
C3 C2 H2 120.4028 ?
H2 C2 C1 120.3945 ?
C4 C3 C2 119.0(3) ?
C4 C3 H3 120.4850 ?
H3 C3 C2 120.4663 ?
C5 C4 C3 118.8(3) ?
C5 C4 H4 120.6092 ?
H4 C4 C3 120.6090 ?
C6 C5 N1 114.3(2) ?
C6 C5 C4 123.7(2) ?
C7 C6 N2 121.7(2) ?
C7 C6 C5 123.4(2) ?
C8 C7 C6 118.6(2) ?
C8 C7 H5 120.7078 ?
H5 C7 C6 120.6904 ?
C9 C8 C7 119.5(3) ?
C9 C8 H6 120.2661 ?
H6 C8 C7 120.2513 ?
C10 C9 C8 118.9(2) ?
C10 C9 H7 120.5407 ?
H7 C9 C8 120.5300 ?
H8 C10 N2 119.1351 ?
H8 C10 C9 119.1298 ?
C12 C11 N3 111.3(2) ?
C12 C11 H12 109.3690 ?
C12 C11 H11 109.3656 ?
H11 C11 N3 109.3685 ?
H11 C11 H12 107.9880 ?
H12 C11 N3 109.3679 ?

loop_
_geom_bond_atom_site_label_1
_geom_bond_atom_site_label_2
_geom_bond_distance
_geom_bond_publ_flag
Cu1 O1 1.957(2) yes
Cu1 N1 2.002(2) yes
Cu1 N2 1.999(2) yes
Cu1 N3 2.006(2) yes
Cu1 Cl1 2.637(5) yes
O1 C12 1.274(4) ?
O2 C12 1.242(3) ?
O3 H13 0.9534 ?
O3 H14 0.9532 ?
O4 H15 0.9889 ?
O4 H16 0.9881 ?
N1 C1 1.338(3) ?
N1 C5 1.354(4) ?
N2 C6 1.347(3) ?
N2 C10 1.337(3) ?
N3 C11 1.474(4) ?
N3 H9 0.9000 ?
N3 H10 0.9000 ?
C1 C2 1.384(4) ?
C1 H1 0.9300 ?
C2 C3 1.382(4) ?
C2 H2 0.9300 ?
C3 C4 1.388(4) ?
C3 H3 0.9301 ?
C4 C5 1.387(4) ?
C4 H4 0.9300 ?
C5 C6 1.485(3) ?
C6 C7 1.389(4) ?
C7 C8 1.387(3) ?
C7 H5 0.9300 ?
C8 C9 1.380(4) ?
C8 H6 0.9300 ?
C9 C10 1.391(4) ?
C9 H7 0.9300 ?
C10 H8 0.9300 ?
C11 C12 1.520(4) ?
C11 H11 0.9700 ?
C11 H12 0.9701 ?

loop_
_geom_hbond_atom_site_label_D
_geom_hbond_atom_site_label_H
_geom_hbond_atom_site_label_A
_geom_hbond_site_symmetry_A
_geom_hbond_distance_DH
_geom_hbond_distance_HA
_geom_hbond_distance_DA
_geom_hbond_angle_DHA
_geom_hbond_publ_flag
N3 H9 Cl1 4_554 0.90 2.60 3.453(7) 157 yes
N3 H10 O3 4_554 0.90 2.40 3.227(7) 153 yes
O3 H13 O2 2_646 0.95 1.94 2.799(3) 148 yes
O3 H14 Cl1 4_554 0.95 2.26 3.199(7) 168 yes
O4 H15 Cl1 . 0.99 2.15 3.137(7) 172 yes
O4 H16 Cl1 4_554 0.99 2.33 3.194(7) 145 yes

loop_
_geom_torsion_atom_site_label_1
_geom_torsion_atom_site_label_2
_geom_torsion_atom_site_label_3
_geom_torsion_atom_site_label_4
_geom_torsion
Cl1 Cu1 O1 C12 86.7(2)
Cl1 Cu1 N1 C1 -76.2(2)
Cl1 Cu1 N2 C6 -95.5(2)
Cl1 Cu1 N3 C11 -84.1(2)
Cu1 O1 C12 O2 179.9(2)
Cu1 O1 C12 C11 -1.0(3)
Cu1 N1 C1 C2 -180.0(2)
Cu1 N1 C5 C4 179.6(2)
Cu1 N2 C6 C5 5.5(3)
Cu1 N2 C10 C9 174.9(2)
Cu1 N3 C11 C12 -17.0(3)
N1 C1 C2 C3 0.4(4)
C1 C2 C3 C4 -1.1(4)
C2 C3 C4 C5 0.8(4)
C3 C4 C5 N1 0.2(4)
N1 C5 C6 N2 -2.7(3)
C4 C5 C6 N2 176.2(2)
N2 C6 C7 C8 -0.3(4)
C6 C7 C8 C9 -0.7(4)
C7 C8 C9 C10 0.8(4)
C8 C9 C10 N2 0.1(3)
N3 C11 C12 O1 12.6(3)
N3 C11 C12 O2 -168.3(2)
